data_4335190
loop_
_publ_author_name
'Lars-Arne Schaper'
'Xuhui Wei'
'Philipp J. Altmann'
'Karl \"Ofele'
'Alexander P\"othig'
'Markus Drees'
'J\'anos Mink'
'Eberhardt Herdtweck'
'Bettina Bechlars'
'Wolfgang A. Herrmann'
'Fritz E. K\"uhn'

_publ_contact_author_address
;
Catalysis Research Center
Technische Universit/"at M/"unchen
Ernst-Otto-Fischer-Str. 1
85747 Garching bei M/"unchen
Germany
;
_publ_contact_author_email alexander.poethig@tum.de
_publ_contact_author_fax '+49(0)89 289 13473'
_publ_contact_author_name
;
Dr. Alexander P\"othig
;
_publ_contact_author_phone '+49(0)89 289 13133'
_publ_section_title
;
 Synthesis and Comparison of Transition Metal Complexes of Abnormal and
 Normal Tetrazolylidenes: A Neglected Ligand Species
;
_journal_name_full 'Inorganic Chemistry'
_journal_page_first 7031
_journal_page_last 7044
_journal_paper_doi 10.1021/ic4005449
_journal_volume 52
_journal_year 2013
_chemical_absolute_configuration unk
_chemical_compound_source 'see text'
_chemical_formula_moiety 'C8 H6 Cr N4 O5'
_chemical_formula_sum 'C8 H6 Cr N4 O5'
_chemical_formula_weight 290.17
_space_group_IT_number 43
_symmetry_cell_setting orthorhombic
_symmetry_Int_Tables_number 43
_symmetry_space_group_name_Hall 'F 2 -2d'
_symmetry_space_group_name_H-M 'F d d 2'
_atom_sites_solution_hydrogens geom
_atom_sites_solution_primary direct
_atom_sites_solution_secondary difmap
_cell_angle_alpha 90
_cell_angle_beta 90
_cell_angle_gamma 90
_cell_formula_units_Z 16
_cell_length_a 26.4751(8)
_cell_length_b 28.2602(9)
_cell_length_c 6.2479(2)
_cell_measurement_reflns_used 9398
_cell_measurement_temperature 123
_cell_measurement_theta_max 25.2643
_cell_measurement_theta_min 2.8831
_cell_volume 4674.6(3)
_computing_cell_refinement 'SAINT (Bruker, 2008b)'
_computing_data_collection 'APEX II Control Software (Bruker, 2008a)'
_computing_data_reduction 'SAINT (Bruker, 2008b)'
_computing_molecular_graphics 'PLATON (Spek, 2011)'
_computing_publication_material 'PLATON (Spek, 2011), enCIFer (Allen, 2004)'
_computing_structure_refinement 'SHELXL97 (Sheldrick, 1997), SHELXLE (Huebschle, 2011)'
_computing_structure_solution 'SHELXS97 (Sheldrick, 1997)'
_diffrn_ambient_temperature 123
_diffrn_detector ' CCD plate '
_diffrn_detector_area_resol_mean 16
_diffrn_measured_fraction_theta_full 1.000
_diffrn_measured_fraction_theta_max 1.000
_diffrn_measurement_device ' \k-geometry diffractometer '
_diffrn_measurement_device_type ' Bruker APEX-II CCD '
_diffrn_measurement_method ' phi- and omega-rotation '
_diffrn_radiation_monochromator 'MONTEL optic'
_diffrn_radiation_probe x-ray
_diffrn_radiation_source 'rotating anode FR591'
_diffrn_radiation_type MoK\a
_diffrn_radiation_wavelength 0.71073
_diffrn_reflns_av_R_equivalents 0.0341
_diffrn_reflns_av_sigmaI/netI 0.0258
_diffrn_reflns_limit_h_max 31
_diffrn_reflns_limit_h_min -31
_diffrn_reflns_limit_k_max 33
_diffrn_reflns_limit_k_min -34
_diffrn_reflns_limit_l_max 6
_diffrn_reflns_limit_l_min -7
_diffrn_reflns_number 16739
_diffrn_reflns_reduction_process
;
;
_diffrn_reflns_theta_full 25.37
_diffrn_reflns_theta_max 25.37
_diffrn_reflns_theta_min 2.11
_exptl_absorpt_coefficient_mu 0.998
_exptl_absorpt_correction_T_max 0.924
_exptl_absorpt_correction_T_min 0.767
_exptl_absorpt_correction_type multi-scan
_exptl_absorpt_process_details 'SADABS, Bruker, 2008b'
_exptl_crystal_colour colourless
_exptl_crystal_density_diffrn 1.649
_exptl_crystal_density_method 'Not Measured'
_exptl_crystal_description fragment
_exptl_crystal_F_000 2336
_exptl_crystal_size_max 0.280
_exptl_crystal_size_mid 0.140
_exptl_crystal_size_min 0.080
_refine_diff_density_max 0.215
_refine_diff_density_min -0.159
_refine_diff_density_rms 0.039
_refine_ls_abs_structure_details 'Flack H.D. (1983), Acta Cryst. A39, 876-881'
_refine_ls_abs_structure_Flack -0.012(17)
_refine_ls_extinction_method none
_refine_ls_goodness_of_fit_ref 1.054
_refine_ls_hydrogen_treatment constr
_refine_ls_matrix_type full
_refine_ls_number_parameters 165
_refine_ls_number_reflns 1990
_refine_ls_number_restraints 1
_refine_ls_restrained_S_all 1.054
_refine_ls_R_factor_all 0.0244
_refine_ls_R_factor_gt 0.0214
_refine_ls_shift/su_max 0.000
_refine_ls_shift/su_mean 0.000
_refine_ls_structure_factor_coef Fsqd
_refine_ls_weighting_details 'calc w=1/[\s^2^(Fo^2^)+(0.0290P)^2^+1.6048P] where P=(Fo^2^+2Fc^2^)/3'
_refine_ls_weighting_scheme calc
_refine_ls_wR_factor_gt 0.0492
_refine_ls_wR_factor_ref 0.0504
_reflns_number_gt 1881
_reflns_number_total 1990
_reflns_threshold_expression I>2\s(I)
_cod_data_source_file ic4005449_si_002_2.cif
_cod_data_source_block Compound_1a
_cod_database_code 4335190

loop_
_symmetry_equiv_pos_site_id
_symmetry_equiv_pos_as_xyz
1 x,y,z
2 -x,-y,z
3 1/4-x,1/4+y,1/4+z
4 3/4+x,3/4-y,1/4+z
5 x,1/2+y,1/2+z
6 -x,1/2-y,1/2+z
7 1/4-x,3/4+y,3/4+z
8 3/4+x,1/4-y,3/4+z
9 1/2+x,y,1/2+z
10 1/2-x,-y,1/2+z
11 3/4-x,1/4+y,3/4+z
12 1/4+x,3/4-y,3/4+z
13 1/2+x,1/2+y,z
14 1/2-x,1/2-y,z
15 3/4-x,3/4+y,1/4+z
16 1/4+x,1/4-y,1/4+z

loop_
_atom_site_aniso_label
_atom_site_aniso_U_11
_atom_site_aniso_U_22
_atom_site_aniso_U_33
_atom_site_aniso_U_23
_atom_site_aniso_U_13
_atom_site_aniso_U_12
Cr1 0.0150(2) 0.0198(2) 0.0191(1) 0.0025(1) -0.0004(1) 0.0000(1)
O1 0.0233(8) 0.0463(10) 0.0452(9) 0.0186(9) 0.0092(9) -0.0013(7)
O2 0.0321(10) 0.0339(9) 0.0348(8) -0.0044(7) -0.0079(8) -0.0055(7)
O3 0.0481(11) 0.0456(10) 0.0325(9) -0.0148(8) 0.0006(9) -0.0032(9)
O4 0.0386(10) 0.0382(9) 0.0334(10) 0.0128(8) -0.0082(8) 0.0072(8)
O5 0.0263(9) 0.0337(8) 0.0453(9) 0.0132(9) -0.0018(9) 0.0047(7)
N1 0.0182(9) 0.0240(9) 0.0218(9) 0.0028(7) -0.0015(8) -0.0011(7)
N2 0.0212(11) 0.0416(12) 0.0257(9) 0.0053(9) 0.0051(8) -0.0049(9)
N3 0.0226(10) 0.0389(12) 0.0273(9) 0.0007(8) 0.0064(8) 0.0019(9)
N4 0.0161(9) 0.0249(9) 0.0200(8) -0.0016(8) 0.0015(8) 0.0008(7)
C1 0.0187(11) 0.0214(10) 0.0162(8) 0.0021(9) -0.0049(8) -0.0001(9)
C2 0.0276(13) 0.0187(10) 0.0369(12) 0.0061(9) -0.0034(9) -0.0029(10)
C3 0.0288(12) 0.0248(11) 0.0333(12) -0.0038(10) 0.0005(11) 0.0092(9)
C4 0.0282(13) 0.0253(11) 0.0270(10) 0.0069(10) -0.0032(10) 0.0023(10)
C5 0.0178(11) 0.0234(11) 0.0263(11) 0.0076(10) -0.0004(9) -0.0003(9)
C6 0.0222(12) 0.0292(12) 0.0283(13) 0.0035(10) 0.0041(10) 0.0020(10)
C7 0.0234(12) 0.0276(12) 0.0233(11) -0.0005(10) 0.0025(9) -0.0044(10)
C8 0.0147(10) 0.0260(11) 0.0277(10) 0.0014(9) 0.0028(9) -0.0013(10)

loop_
_atom_site_label
_atom_site_type_symbol
_atom_site_thermal_displace_type
_atom_site_fract_x
_atom_site_fract_y
_atom_site_fract_z
_atom_site_occupancy
_atom_site_U_iso_or_equiv
_atom_site_calc_flag
_atom_site_refinement_flags
Cr1 Cr Uani 0.85266(1) 0.21897(1) 0.67252(5) 1.000 0.0180(1) d .
O1 O Uani 0.75718(6) 0.19198(6) 0.9083(3) 1.000 0.0383(5) d .
O2 O Uani 0.82047(6) 0.15034(5) 0.3218(3) 1.000 0.0336(5) d .
O3 O Uani 0.87418(7) 0.29119(6) 1.0225(3) 1.000 0.0421(6) d .
O4 O Uani 0.90747(6) 0.14824(6) 0.9574(3) 1.000 0.0367(6) d .
O5 O Uani 0.79348(6) 0.29415(5) 0.4286(3) 1.000 0.0351(5) d .
N1 N Uani 0.94160(6) 0.27337(6) 0.4474(3) 1.000 0.0213(5) d .
N2 N Uani 0.98655(7) 0.26720(7) 0.3438(3) 1.000 0.0295(6) d .
N3 N Uani 0.99444(7) 0.22260(7) 0.3331(3) 1.000 0.0296(6) d .
N4 N Uani 0.95441(6) 0.20105(5) 0.4287(3) 1.000 0.0203(5) d .
C1 C Uani 0.91999(8) 0.23208(7) 0.5062(3) 1.000 0.0188(6) d .
C2 C Uani 0.92527(9) 0.32166(7) 0.4897(4) 1.000 0.0277(7) d .
C3 C Uani 0.95632(8) 0.14929(7) 0.4459(4) 1.000 0.0290(7) d .
C4 C Uani 0.79363(9) 0.20306(8) 0.8194(3) 1.000 0.0268(7) d .
C5 C Uani 0.83394(8) 0.17558(7) 0.4542(4) 1.000 0.0225(6) d .
C6 C Uani 0.86742(8) 0.26461(8) 0.8869(4) 1.000 0.0266(7) d .
C7 C Uani 0.88750(8) 0.17421(8) 0.8445(3) 1.000 0.0248(7) d .
C8 C Uani 0.81675(8) 0.26627(8) 0.5168(4) 1.000 0.0228(6) d .
H2A H Uiso 0.95070 0.34390 0.43550 1.000 0.0420 c R
H2B H Uiso 0.92120 0.32620 0.64430 1.000 0.0420 c R
H2C H Uiso 0.89300 0.32750 0.41780 1.000 0.0420 c R
H3A H Uiso 0.92310 0.13600 0.41060 1.000 0.0430 c R
H3B H Uiso 0.96550 0.14040 0.59240 1.000 0.0430 c R
H3C H Uiso 0.98160 0.13690 0.34610 1.000 0.0430 c R

loop_
_atom_type_symbol
_atom_type_description
_atom_type_scat_dispersion_real
_atom_type_scat_dispersion_imag
_atom_type_scat_source
C C 0.0033 0.0016 ' International Tables Vol C Tables 4.2.6.8 and 6.1.1.4'
H H 0.0000 0.0000 ' International Tables Vol C Tables 4.2.6.8 and 6.1.1.4'
Cr Cr 0.3209 0.6236 ' International Tables Vol C Tables 4.2.6.8 and 6.1.1.4'
N N 0.0061 0.0033 ' International Tables Vol C Tables 4.2.6.8 and 6.1.1.4'
O O 0.0106 0.0060 ' International Tables Vol C Tables 4.2.6.8 and 6.1.1.4'

loop_
_geom_angle_atom_site_label_1
_geom_angle_atom_site_label_2
_geom_angle_atom_site_label_3
_geom_angle
_geom_angle_publ_flag
C1 Cr1 C4 176.25(9) yes
C1 Cr1 C5 88.85(9) yes
C1 Cr1 C6 93.12(9) yes
C1 Cr1 C7 89.15(8) yes
C1 Cr1 C8 92.70(9) yes
C4 Cr1 C5 88.81(9) yes
C4 Cr1 C6 89.38(9) yes
C4 Cr1 C7 88.17(9) yes
C4 Cr1 C8 90.13(10) yes
C5 Cr1 C6 176.23(9) yes
C5 Cr1 C7 95.92(9) yes
C5 Cr1 C8 87.48(10) yes
C6 Cr1 C7 87.33(9) yes
C6 Cr1 C8 89.22(10) yes
C7 Cr1 C8 176.16(10) yes
N2 N1 C1 112.81(17) yes
N2 N1 C2 117.68(17) yes
C1 N1 C2 129.40(18) yes
N1 N2 N3 107.03(17) yes
N2 N3 N4 106.91(17) yes
N3 N4 C1 113.04(15) yes
N3 N4 C3 116.84(16) yes
C1 N4 C3 129.97(17) yes
Cr1 C1 N1 130.38(15) yes
Cr1 C1 N4 129.42(14) yes
N1 C1 N4 100.20(16) yes
Cr1 C4 O1 178.2(2) yes
Cr1 C5 O2 176.83(18) yes
Cr1 C6 O3 176.3(2) yes
Cr1 C7 O4 176.51(18) yes
Cr1 C8 O5 177.1(2) yes
N1 C2 H2A 110.00 no
N1 C2 H2B 110.00 no
N1 C2 H2C 110.00 no
H2A C2 H2B 109.00 no
H2A C2 H2C 109.00 no
H2B C2 H2C 110.00 no
N4 C3 H3A 110.00 no
N4 C3 H3B 109.00 no
N4 C3 H3C 109.00 no
H3A C3 H3B 110.00 no
H3A C3 H3C 109.00 no
H3B C3 H3C 109.00 no

loop_
_geom_bond_atom_site_label_1
_geom_bond_atom_site_label_2
_geom_bond_distance
_geom_bond_publ_flag
Cr1 C1 2.097(2) yes
Cr1 C4 1.867(2) yes
Cr1 C5 1.900(2) yes
Cr1 C6 1.900(2) yes
Cr1 C7 1.899(2) yes
Cr1 C8 1.907(2) yes
O1 C4 1.157(3) yes
O2 C5 1.149(3) yes
O3 C6 1.146(3) yes
O4 C7 1.147(3) yes
O5 C8 1.142(3) yes
N1 N2 1.366(2) yes
N1 C1 1.351(3) yes
N1 C2 1.456(3) yes
N2 N3 1.279(3) yes
N3 N4 1.361(2) yes
N4 C1 1.354(3) yes
N4 C3 1.468(2) yes
C2 H2A 0.9800 no
C2 H2B 0.9800 no
C2 H2C 0.9800 no
C3 H3A 0.9800 no
C3 H3B 0.9800 no
C3 H3C 0.9800 no

loop_
_geom_torsion_atom_site_label_1
_geom_torsion_atom_site_label_2
_geom_torsion_atom_site_label_3
_geom_torsion_atom_site_label_4
_geom_torsion
_geom_torsion_publ_flag
C5 Cr1 C1 N1 129.6(2) no
C5 Cr1 C1 N4 -50.97(19) no
C6 Cr1 C1 N1 -47.2(2) no
C6 Cr1 C1 N4 132.25(19) no
C7 Cr1 C1 N1 -134.44(19) no
C7 Cr1 C1 N4 44.97(19) no
C8 Cr1 C1 N1 42.2(2) no
C8 Cr1 C1 N4 -138.40(19) no
C1 N1 N2 N3 0.4(2) no
C2 N1 N2 N3 176.94(18) no
N2 N1 C1 Cr1 178.71(14) no
N2 N1 C1 N4 -0.8(2) no
C2 N1 C1 Cr1 2.6(3) no
C2 N1 C1 N4 -176.9(2) no
N1 N2 N3 N4 0.3(2) no
N2 N3 N4 C1 -0.9(2) no
N2 N3 N4 C3 -176.89(18) no
N3 N4 C1 Cr1 -178.51(14) no
N3 N4 C1 N1 1.0(2) no
C3 N4 C1 Cr1 -3.2(3) no
C3 N4 C1 N1 176.4(2) no
